data_7054303
loop_
_publ_author_name
'Davis, Aaron B.'
'Lambert, Rachel E.'
'Fronczek, Frank R.'
'Cragg, Peter J.'
'Wallace, Karl J.'

_publ_section_title
;
 An activated coumarin-enamine Michael acceptor for CN&#x2212;
;
_journal_issue 10
_journal_name_full 'New J. Chem.'
_journal_page_first 4678
_journal_paper_doi 10.1039/C4NJ00862F
_journal_volume 38
_journal_year 2014
_chemical_formula_moiety 'C19 H19 N3 O3'
_chemical_formula_sum 'C19 H19 N3 O3'
_chemical_formula_weight 337.37
_chemical_name_systematic
; 
 ? 
;
_space_group_IT_number 2
_symmetry_cell_setting triclinic
_symmetry_space_group_name_Hall '-P 1'
_symmetry_space_group_name_H-M 'P -1'
_atom_sites_solution_hydrogens geom
_atom_sites_solution_primary direct
_atom_sites_solution_secondary difmap
_audit_creation_method SHELXL-97
_cell_angle_alpha 70.308(5)
_cell_angle_beta 80.767(5)
_cell_angle_gamma 88.005(5)
_cell_formula_units_Z 2
_cell_length_a 5.0790(4)
_cell_length_b 12.8141(10)
_cell_length_c 13.2671(9)
_cell_measurement_reflns_used 3404
_cell_measurement_temperature 100.0(5)
_cell_measurement_theta_max 63.59
_cell_measurement_theta_min 3.58
_cell_volume 802.26(11)
_computing_cell_refinement 'Bruker SAINT'
_computing_data_collection 'Bruker APEX2'
_computing_data_reduction 'Bruker SAINT'
_computing_molecular_graphics 'ORTEP-3 for Windows (Farrugia, 2012)'
_computing_publication_material 'SHELXL-97 (Sheldrick, 2008)'
_computing_structure_refinement 'SHELXL-97 (Sheldrick, 2008)'
_computing_structure_solution 'SHELXS-97 (Sheldrick, 2008)'
_diffrn_ambient_temperature 100.0(5)
_diffrn_measured_fraction_theta_full 0.966
_diffrn_measured_fraction_theta_max 0.966
_diffrn_measurement_device_type 'Bruker Kappa APEX-II DUO'
_diffrn_measurement_method '\f and \w scans'
_diffrn_radiation_monochromator 'QUAZAR multilayer optics'
_diffrn_radiation_source 'I\mS microfocus'
_diffrn_radiation_type CuK\a
_diffrn_radiation_wavelength 1.54184
_diffrn_reflns_av_R_equivalents 0.0388
_diffrn_reflns_av_sigmaI/netI 0.0294
_diffrn_reflns_limit_h_max 5
_diffrn_reflns_limit_h_min -5
_diffrn_reflns_limit_k_max 14
_diffrn_reflns_limit_k_min -13
_diffrn_reflns_limit_l_max 15
_diffrn_reflns_limit_l_min 0
_diffrn_reflns_number 9920
_diffrn_reflns_theta_full 63.86
_diffrn_reflns_theta_max 63.86
_diffrn_reflns_theta_min 3.58
_exptl_absorpt_coefficient_mu 0.786
_exptl_absorpt_correction_T_max 0.9845
_exptl_absorpt_correction_T_min 0.7338
_exptl_absorpt_correction_type multi-scan
_exptl_absorpt_process_details 'TWINABS (Sheldrick, 2004)'
_exptl_crystal_colour yellow
_exptl_crystal_density_diffrn 1.397
_exptl_crystal_density_method 'not measured'
_exptl_crystal_description lath
_exptl_crystal_F_000 356
_exptl_crystal_size_max 0.42
_exptl_crystal_size_mid 0.09
_exptl_crystal_size_min 0.02
_refine_diff_density_max 0.247
_refine_diff_density_min -0.308
_refine_diff_density_rms 0.061
_refine_ls_extinction_method none
_refine_ls_goodness_of_fit_ref 1.100
_refine_ls_hydrogen_treatment mixed
_refine_ls_matrix_type full
_refine_ls_number_parameters 250
_refine_ls_number_reflns 2566
_refine_ls_number_restraints 2
_refine_ls_restrained_S_all 1.101
_refine_ls_R_factor_all 0.0545
_refine_ls_R_factor_gt 0.0454
_refine_ls_shift/su_max 0.000
_refine_ls_shift/su_mean 0.000
_refine_ls_structure_factor_coef Fsqd
_refine_ls_weighting_details 'calc w=1/[\s^2^(Fo^2^)+(0.0953P)^2^+0.1126P] where P=(Fo^2^+2Fc^2^)/3'
_refine_ls_weighting_scheme calc
_refine_ls_wR_factor_gt 0.1301
_refine_ls_wR_factor_ref 0.1410
_reflns_number_gt 2245
_reflns_number_total 2566
_reflns_threshold_expression I>2\s(I)
_cod_data_source_file c4nj00862f2.cif
_cod_data_source_block Cou-4AP
_cod_depositor_comments
;
The following automatic conversions were performed:

'_symmetry_cell_setting' value 'Triclinic' changed to 'triclinic'
according to
/usr/data/users/saulius/crontab/automatic-downloads/rss-feeds/RSC/lib/dictionaries/cif_core.dic
dictionary named 'cif_core.dic' version 2.4.2 from 2011-04-26.

Automatic conversion script
Id: cif_fix_values 2281 2013-09-26 08:29:07Z andrius 

 Adding full bibliography for 7054303.cif.
;
_cod_original_cell_volume 802.26(10)
_cod_original_sg_symbol_Hall '-P 1 '
_cod_original_sg_symbol_H-M 'P -1   '
_cod_database_code 7054303

loop_
_symmetry_equiv_pos_as_xyz
'x, y, z'
'-x, -y, -z'

loop_
_atom_site_label
_atom_site_type_symbol
_atom_site_fract_x
_atom_site_fract_y
_atom_site_fract_z
_atom_site_U_iso_or_equiv
_atom_site_adp_type
_atom_site_occupancy
_atom_site_symmetry_multiplicity
_atom_site_calc_flag
_atom_site_refinement_flags
_atom_site_disorder_assembly
_atom_site_disorder_group
O1 O 0.5386(3) 0.61811(11) 0.59765(10) 0.0170(4) Uani 1 1 d . . .
O2 O 0.2451(3) 0.56753(12) 0.51698(11) 0.0202(4) Uani 1 1 d . . .
O3 O 0.3942(3) 0.33335(12) 0.86339(11) 0.0202(4) Uani 1 1 d . . .
N1 N 0.0529(4) 0.27177(15) 0.76225(15) 0.0185(4) Uani 1 1 d . . .
H1N H 0.134(5) 0.258(2) 0.817(2) 0.022 Uiso 1 1 d . . .
N2 N -0.5013(4) 0.02793(15) 0.77850(16) 0.0265(5) Uani 1 1 d . . .
N3 N 1.1587(5) 0.75856(16) 0.75483(15) 0.0312(5) Uani 1 1 d D . .
C1 C 0.3523(4) 0.54285(17) 0.59646(16) 0.0168(5) Uani 1 1 d . . .
C2 C 0.3029(4) 0.44117(17) 0.68960(16) 0.0158(5) Uani 1 1 d . . .
C3 C 0.4358(4) 0.42014(17) 0.78321(16) 0.0157(5) Uani 1 1 d . . .
C4 C 0.6218(4) 0.50614(17) 0.77762(16) 0.0151(5) Uani 1 1 d . . .
C5 C 0.6688(4) 0.60091(17) 0.68585(16) 0.0159(5) Uani 1 1 d . A .
C6 C 0.8441(4) 0.68418(17) 0.67643(16) 0.0182(5) Uani 1 1 d . . .
H6 H 0.8707 0.7470 0.6121 0.022 Uiso 1 1 calc R A .
C7 C 0.9843(5) 0.67681(17) 0.76172(16) 0.0192(5) Uani 1 1 d . A .
C8 C 0.9382(4) 0.58062(17) 0.85588(16) 0.0185(5) Uani 1 1 d . . .
H8 H 1.0300 0.5729 0.9149 0.022 Uiso 1 1 calc R A .
C9 C 0.7633(4) 0.49910(17) 0.86228(16) 0.0175(5) Uani 1 1 d . A .
H9 H 0.7365 0.4356 0.9260 0.021 Uiso 1 1 calc R . .
C10 C 0.1190(4) 0.36805(17) 0.68350(16) 0.0169(5) Uani 1 1 d . . .
H10 H 0.0358 0.3870 0.6206 0.020 Uiso 1 1 calc R . .
C11 C -0.1308(4) 0.19165(17) 0.76406(17) 0.0179(5) Uani 1 1 d . . .
C12 C -0.2766(5) 0.20437(18) 0.68084(18) 0.0214(5) Uani 1 1 d . . .
H12 H -0.2537 0.2684 0.6176 0.026 Uiso 1 1 calc R . .
C13 C -0.4566(5) 0.12070(18) 0.69297(18) 0.0253(5) Uani 1 1 d . . .
H13 H -0.5563 0.1301 0.6358 0.030 Uiso 1 1 calc R . .
C14 C -0.3548(5) 0.01738(18) 0.85654(18) 0.0237(5) Uani 1 1 d . . .
H14 H -0.3799 -0.0481 0.9183 0.028 Uiso 1 1 calc R . .
C15 C -0.1694(5) 0.09530(18) 0.85344(18) 0.0201(5) Uani 1 1 d . . .
H15 H -0.0705 0.0831 0.9113 0.024 Uiso 1 1 calc R . .
C16 C 1.2553(11) 0.8462(4) 0.6506(4) 0.0199(14) Uani 0.546(8) 1 d PD A 1
H16A H 1.2515 0.8190 0.5893 0.024 Uiso 0.546(8) 1 calc PR A 1
H16B H 1.4405 0.8693 0.6488 0.024 Uiso 0.546(8) 1 calc PR A 1
C17 C 1.0688(10) 0.9425(5) 0.6433(4) 0.0237(13) Uani 0.546(8) 1 d PD A 1
H17A H 1.1265 1.0035 0.5757 0.036 Uiso 0.546(8) 1 calc PR A 1
H17B H 1.0724 0.9676 0.7051 0.036 Uiso 0.546(8) 1 calc PR A 1
H17C H 0.8869 0.9187 0.6442 0.036 Uiso 0.546(8) 1 calc PR A 1
C16A C 1.1112(13) 0.8769(6) 0.6809(4) 0.0181(15) Uani 0.454(8) 1 d PD A 2
H16C H 0.9255 0.8840 0.6659 0.022 Uiso 0.454(8) 1 calc PR A 2
H16D H 1.1438 0.9316 0.7156 0.022 Uiso 0.454(8) 1 calc PR A 2
C17A C 1.3075(11) 0.8956(5) 0.5768(5) 0.0296(18) Uani 0.454(8) 1 d PD A 2
H17D H 1.2867 0.9704 0.5264 0.044 Uiso 0.454(8) 1 calc PR A 2
H17E H 1.2724 0.8408 0.5436 0.044 Uiso 0.454(8) 1 calc PR A 2
H17F H 1.4900 0.8876 0.5932 0.044 Uiso 0.454(8) 1 calc PR A 2
C18 C 1.3080(5) 0.75110(18) 0.84227(16) 0.0199(5) Uani 1 1 d . A .
H18A H 1.4702 0.7990 0.8117 0.024 Uiso 1 1 calc R . .
H18B H 1.3661 0.6738 0.8729 0.024 Uiso 1 1 calc R . .
C19 C 1.1499(5) 0.78513(18) 0.93317(18) 0.0221(5) Uani 1 1 d . . .
H19A H 1.1125 0.8644 0.9058 0.033 Uiso 1 1 calc R A .
H19B H 1.2539 0.7704 0.9925 0.033 Uiso 1 1 calc R . .
H19C H 0.9815 0.7425 0.9598 0.033 Uiso 1 1 calc R . .

loop_
_atom_site_aniso_label
_atom_site_aniso_U_11
_atom_site_aniso_U_22
_atom_site_aniso_U_33
_atom_site_aniso_U_23
_atom_site_aniso_U_13
_atom_site_aniso_U_12
O1 0.0205(9) 0.0150(7) 0.0160(7) -0.0047(6) -0.0045(6) -0.0034(6)
O2 0.0242(9) 0.0210(8) 0.0169(7) -0.0062(6) -0.0079(6) -0.0009(7)
O3 0.0230(9) 0.0165(8) 0.0190(8) -0.0030(6) -0.0027(6) -0.0042(6)
N1 0.0196(11) 0.0179(10) 0.0198(9) -0.0077(8) -0.0051(8) -0.0002(8)
N2 0.0245(12) 0.0201(10) 0.0354(11) -0.0095(8) -0.0046(9) -0.0041(9)
N3 0.0477(14) 0.0213(11) 0.0222(10) 0.0024(8) -0.0154(9) -0.0198(10)
C1 0.0167(12) 0.0166(10) 0.0194(10) -0.0105(9) 0.0003(9) 0.0001(9)
C2 0.0146(12) 0.0157(10) 0.0181(10) -0.0080(8) -0.0009(9) 0.0009(9)
C3 0.0143(12) 0.0142(10) 0.0177(10) -0.0058(9) 0.0008(8) 0.0008(9)
C4 0.0117(11) 0.0168(11) 0.0193(10) -0.0092(8) -0.0028(8) 0.0015(9)
C5 0.0163(12) 0.0170(11) 0.0159(10) -0.0074(9) -0.0032(8) 0.0027(9)
C6 0.0235(13) 0.0140(10) 0.0154(10) -0.0028(8) -0.0024(9) -0.0033(9)
C7 0.0212(13) 0.0174(11) 0.0205(11) -0.0081(9) -0.0034(9) -0.0014(10)
C8 0.0208(13) 0.0196(11) 0.0161(10) -0.0061(9) -0.0054(9) 0.0013(9)
C9 0.0192(12) 0.0140(10) 0.0172(10) -0.0032(8) -0.0011(8) -0.0005(9)
C10 0.0162(12) 0.0171(11) 0.0191(10) -0.0092(9) -0.0012(8) 0.0023(9)
C11 0.0143(12) 0.0173(11) 0.0244(11) -0.0111(9) -0.0002(9) 0.0007(9)
C12 0.0221(13) 0.0164(11) 0.0259(11) -0.0063(9) -0.0056(9) 0.0002(10)
C13 0.0261(14) 0.0210(12) 0.0296(13) -0.0079(10) -0.0077(10) -0.0004(10)
C14 0.0242(14) 0.0156(11) 0.0281(12) -0.0045(9) -0.0006(10) -0.0024(10)
C15 0.0185(13) 0.0199(11) 0.0229(11) -0.0087(9) -0.0031(9) 0.0005(10)
C16 0.016(3) 0.023(3) 0.021(3) -0.009(3) -0.002(2) -0.003(2)
C17 0.027(3) 0.020(3) 0.023(2) -0.004(2) -0.0082(19) 0.001(2)
C16A 0.021(3) 0.012(4) 0.020(3) -0.002(3) -0.007(3) 0.000(3)
C17A 0.031(4) 0.030(3) 0.018(4) 0.001(3) 0.002(2) -0.006(3)
C18 0.0197(13) 0.0194(11) 0.0213(11) -0.0069(9) -0.0039(9) -0.0046(9)
C19 0.0232(14) 0.0180(11) 0.0243(11) -0.0067(9) -0.0018(9) -0.0011(10)

loop_
_atom_type_symbol
_atom_type_description
_atom_type_scat_dispersion_real
_atom_type_scat_dispersion_imag
_atom_type_scat_source
C C 0.0181 0.0091 'International Tables Vol C Tables 4.2.6.8 and 6.1.1.4'
H H 0.0000 0.0000 'International Tables Vol C Tables 4.2.6.8 and 6.1.1.4'
N N 0.0311 0.0180 'International Tables Vol C Tables 4.2.6.8 and 6.1.1.4'
O O 0.0492 0.0322 'International Tables Vol C Tables 4.2.6.8 and 6.1.1.4'

loop_
_geom_angle_atom_site_label_1
_geom_angle_atom_site_label_2
_geom_angle_atom_site_label_3
_geom_angle
C1 O1 C5 121.71(16)
C10 N1 C11 127.1(2)
C10 N1 H1N 115.2(17)
C11 N1 H1N 117.6(17)
C13 N2 C14 115.5(2)
C7 N3 C18 122.00(18)
C7 N3 C16 121.8(2)
C18 N3 C16 114.7(2)
C7 N3 C16A 117.6(3)
C18 N3 C16A 115.4(2)
O2 C1 O1 116.27(18)
O2 C1 C2 125.7(2)
O1 C1 C2 117.99(18)
C10 C2 C3 122.49(19)
C10 C2 C1 115.67(19)
C3 C2 C1 121.83(19)
O3 C3 C2 122.2(2)
O3 C3 C4 122.06(19)
C2 C3 C4 115.73(18)
C5 C4 C9 116.6(2)
C5 C4 C3 120.69(19)
C9 C4 C3 122.71(19)
C6 C5 O1 115.15(18)
C6 C5 C4 122.86(19)
O1 C5 C4 122.0(2)
C5 C6 C7 120.25(19)
C5 C6 H6 119.9
C7 C6 H6 119.9
N3 C7 C6 121.53(19)
N3 C7 C8 120.97(19)
C6 C7 C8 117.5(2)
C9 C8 C7 120.7(2)
C9 C8 H8 119.7
C7 C8 H8 119.7
C8 C9 C4 122.1(2)
C8 C9 H9 118.9
C4 C9 H9 118.9
N1 C10 C2 122.6(2)
N1 C10 H10 118.7
C2 C10 H10 118.7
C15 C11 C12 118.4(2)
C15 C11 N1 118.5(2)
C12 C11 N1 123.1(2)
C13 C12 C11 117.9(2)
C13 C12 H12 121.1
C11 C12 H12 121.1
N2 C13 C12 125.2(2)
N2 C13 H13 117.4
C12 C13 H13 117.4
N2 C14 C15 124.5(2)
N2 C14 H14 117.8
C15 C14 H14 117.8
C14 C15 C11 118.6(2)
C14 C15 H15 120.7
C11 C15 H15 120.7
N3 C16 C17 106.4(4)
N3 C16 H16A 110.5
C17 C16 H16A 110.5
N3 C16 H16B 110.5
C17 C16 H16B 110.5
H16A C16 H16B 108.6
C16 C17 H17A 109.5
C16 C17 H17B 109.5
H17A C17 H17B 109.5
C16 C17 H17C 109.5
H17A C17 H17C 109.5
H17B C17 H17C 109.5
C17A C16A N3 105.9(5)
C17A C16A H16C 110.6
N3 C16A H16C 110.6
C17A C16A H16D 110.6
N3 C16A H16D 110.6
H16C C16A H16D 108.7
C16A C17A H17D 109.5
C16A C17A H17E 109.5
H17D C17A H17E 109.5
C16A C17A H17F 109.5
H17D C17A H17F 109.5
H17E C17A H17F 109.5
N3 C18 C19 113.7(2)
N3 C18 H18A 108.8
C19 C18 H18A 108.8
N3 C18 H18B 108.8
C19 C18 H18B 108.8
H18A C18 H18B 107.7
C18 C19 H19A 109.5
C18 C19 H19B 109.5
H19A C19 H19B 109.5
C18 C19 H19C 109.5
H19A C19 H19C 109.5
H19B C19 H19C 109.5

loop_
_geom_bond_atom_site_label_1
_geom_bond_atom_site_label_2
_geom_bond_distance
O1 C1 1.380(3)
O1 C5 1.386(2)
O2 C1 1.207(3)
O3 C3 1.249(2)
N1 C10 1.332(3)
N1 C11 1.403(3)
N1 H1N 0.86(3)
N2 C13 1.334(3)
N2 C14 1.338(3)
N3 C7 1.365(3)
N3 C18 1.460(3)
N3 C16 1.479(5)
N3 C16A 1.538(7)
C1 C2 1.458(3)
C2 C10 1.376(3)
C2 C3 1.450(3)
C3 C4 1.452(3)
C4 C5 1.394(3)
C4 C9 1.404(3)
C5 C6 1.374(3)
C6 C7 1.407(3)
C6 H6 0.9500
C7 C8 1.422(3)
C8 C9 1.367(3)
C8 H8 0.9500
C9 H9 0.9500
C10 H10 0.9500
C11 C15 1.387(3)
C11 C12 1.388(3)
C12 C13 1.384(3)
C12 H12 0.9500
C13 H13 0.9500
C14 C15 1.382(3)
C14 H14 0.9500
C15 H15 0.9500
C16 C17 1.515(7)
C16 H16A 0.9900
C16 H16B 0.9900
C17 H17A 0.9800
C17 H17B 0.9800
C17 H17C 0.9800
C16A C17A 1.521(7)
C16A H16C 0.9900
C16A H16D 0.9900
C17A H17D 0.9800
C17A H17E 0.9800
C17A H17F 0.9800
C18 C19 1.519(3)
C18 H18A 0.9900
C18 H18B 0.9900
C19 H19A 0.9800
C19 H19B 0.9800
C19 H19C 0.9800

loop_
_geom_hbond_atom_site_label_D
_geom_hbond_atom_site_label_H
_geom_hbond_atom_site_label_A
_geom_hbond_distance_DH
_geom_hbond_distance_HA
_geom_hbond_distance_DA
_geom_hbond_angle_DHA
N1 H1N O3 0.86(3) 1.95(3) 2.642(2) 137(2)
